data_7114132
loop_
_publ_author_name
'Dorta, Reto'
'Rozenberg, Haim'
'Milstein, David'

_publ_section_title
;
 The first fully characterized neutral and cationic rhodium(i)-complexes
 containing DMSO as the only dative ligand; S-, O- and bridging
 S,O-bidentate binding modes
;
_journal_issue 7
_journal_name_full 'Chemical Communications'
_journal_page_first 710
_journal_paper_doi 10.1039/b200321j
_journal_year 2002
_chemical_formula_sum 'C8 H24 F6 O4 P Rh S4'
_chemical_formula_weight 560.39
_chemical_name_systematic
; 
? 
;
_space_group_IT_number 7
_symmetry_cell_setting monoclinic
_symmetry_space_group_name_Hall 'P -2yc'
_symmetry_space_group_name_H-M 'P 1 c 1'
_atom_sites_solution_hydrogens geom
_atom_sites_solution_primary direct
_atom_sites_solution_secondary difmap
_audit_creation_method SHELXL-97
_cell_angle_alpha 90.00
_cell_angle_beta 92.50(3)
_cell_angle_gamma 90.00
_cell_formula_units_Z 2
_cell_length_a 8.8580(18)
_cell_length_b 5.9930(12)
_cell_length_c 19.061(4)
_cell_measurement_temperature 120(2)
_cell_measurement_theta_max 28.28
_cell_measurement_theta_min 3.02
_cell_volume 1010.9(4)
_computing_structure_refinement 'SHELXL-97 (Sheldrick, 1997)'
_computing_structure_solution 'SHELXS-97 (Sheldrick, 1990)'
_diffrn_ambient_temperature 120(2)
_diffrn_measured_fraction_theta_full 0.997
_diffrn_measured_fraction_theta_max 0.997
_diffrn_measurement_device_type KappaCCD
_diffrn_radiation_monochromator graphite
_diffrn_radiation_source 'fine-focus sealed tube'
_diffrn_radiation_type MoK\a
_diffrn_radiation_wavelength 0.71073
_diffrn_reflns_av_R_equivalents 0.048
_diffrn_reflns_av_sigmaI/netI 0.0291
_diffrn_reflns_limit_h_max 12
_diffrn_reflns_limit_h_min -12
_diffrn_reflns_limit_k_max 8
_diffrn_reflns_limit_k_min 0
_diffrn_reflns_limit_l_max 27
_diffrn_reflns_limit_l_min 0
_diffrn_reflns_number 3089
_diffrn_reflns_theta_full 30.51
_diffrn_reflns_theta_max 30.51
_diffrn_reflns_theta_min 3.07
_exptl_absorpt_coefficient_mu 1.400
_exptl_absorpt_correction_type none
_exptl_crystal_colour yellow
_exptl_crystal_density_diffrn 1.841
_exptl_crystal_density_method 'not measured'
_exptl_crystal_description plate
_exptl_crystal_F_000 564
_exptl_crystal_size_max 0.1
_exptl_crystal_size_mid 0.1
_exptl_crystal_size_min 0.2
_refine_diff_density_max 0.772
_refine_diff_density_min -0.883
_refine_diff_density_rms 0.093
_refine_ls_abs_structure_details 'Flack H D (1983), Acta Cryst. A39, 876-881'
_refine_ls_abs_structure_Flack 0.07(2)
_refine_ls_extinction_method none
_refine_ls_goodness_of_fit_ref 1.030
_refine_ls_hydrogen_treatment mixed
_refine_ls_matrix_type full
_refine_ls_number_parameters 225
_refine_ls_number_reflns 3089
_refine_ls_number_restraints 2
_refine_ls_restrained_S_all 1.030
_refine_ls_R_factor_all 0.0280
_refine_ls_R_factor_gt 0.0262
_refine_ls_shift/su_max 0.002
_refine_ls_shift/su_mean 0.000
_refine_ls_structure_factor_coef Fsqd
_refine_ls_weighting_details 'calc w=1/[\s^2^(Fo^2^)+(0.0394P)^2^+0.4578P] where P=(Fo^2^+2Fc^2^)/3'
_refine_ls_weighting_scheme calc
_refine_ls_wR_factor_gt 0.0640
_refine_ls_wR_factor_ref 0.0650
_reflns_number_gt 2984
_reflns_number_total 3089
_reflns_threshold_expression >2sigma(I)
_cod_data_source_file b200321j.txt
_cod_data_source_block m275
_cod_original_sg_symbol_H-M Pc
_cod_database_code 7114132

loop_
_symmetry_equiv_pos_as_xyz
'x, y, z'
'x, -y, z+1/2'

loop_
_atom_site_label
_atom_site_type_symbol
_atom_site_fract_x
_atom_site_fract_y
_atom_site_fract_z
_atom_site_U_iso_or_equiv
_atom_site_adp_type
_atom_site_occupancy
_atom_site_symmetry_multiplicity
_atom_site_calc_flag
_atom_site_refinement_flags
Rh1 Rh 0.07649(2) 0.51994(4) 0.058619(16) 0.01712(7) Uani 1 1 d .
S2 S -0.08360(10) 0.72064(15) 0.19254(5) 0.01985(16) Uani 1 1 d .
O20 O 0.0530(3) 0.5916(5) 0.16606(14) 0.0232(5) Uani 1 1 d .
C21 C 0.0016(5) 0.9381(7) 0.2451(2) 0.0300(8) Uani 1 1 d .
H21A H 0.0792 0.8759 0.2759 0.045 Uiso 1 1 calc R
H21B H -0.0738 1.0076 0.2724 0.045 Uiso 1 1 calc R
H21C H 0.0450 1.0472 0.2151 0.045 Uiso 1 1 calc R
C22 C -0.1533(5) 0.5506(7) 0.2604(2) 0.0255(7) Uani 1 1 d .
H22A H -0.2043 0.4233 0.2401 0.038 Uiso 1 1 calc R
H22B H -0.2227 0.6352 0.2871 0.038 Uiso 1 1 calc R
H22C H -0.0704 0.5014 0.2907 0.038 Uiso 1 1 calc R
S3 S -0.13911(9) 0.35122(14) 0.04794(5) 0.01741(15) Uani 1 1 d .
O30 O -0.2337(3) 0.3596(5) 0.11091(14) 0.0304(6) Uani 1 1 d .
C31 C -0.1222(6) 0.0651(7) 0.0248(2) 0.0320(9) Uani 1 1 d .
H31A H -0.0633 -0.0115 0.0608 0.048 Uiso 1 1 calc R
H31B H -0.0734 0.0532 -0.0190 0.048 Uiso 1 1 calc R
H31C H -0.2210 -0.0008 0.0202 0.048 Uiso 1 1 calc R
C32 C -0.2573(4) 0.4429(7) -0.0239(2) 0.0288(8) Uani 1 1 d .
H32A H -0.3509 0.3621 -0.0245 0.043 Uiso 1 1 calc R
H32B H -0.2078 0.4167 -0.0670 0.043 Uiso 1 1 calc R
H32C H -0.2771 0.5995 -0.0191 0.043 Uiso 1 1 calc R
S4 S 0.13534(9) 0.46293(14) -0.04893(4) 0.01625(15) Uani 1 1 d .
O40 O 0.0477(3) 0.3067(4) -0.09557(14) 0.0225(5) Uani 1 1 d .
C41 C 0.1424(5) 0.7235(7) -0.0940(2) 0.0291(8) Uani 1 1 d .
H41A H 0.1904 0.7032 -0.1378 0.044 Uiso 1 1 calc R
H41B H 0.1990 0.8291 -0.0656 0.044 Uiso 1 1 calc R
H41C H 0.0416 0.7784 -0.1030 0.044 Uiso 1 1 calc R
C42 C 0.3280(4) 0.3811(8) -0.0517(2) 0.0294(8) Uani 1 1 d .
H42A H 0.3390 0.2304 -0.0352 0.044 Uiso 1 1 calc R
H42B H 0.3892 0.4783 -0.0223 0.044 Uiso 1 1 calc R
H42C H 0.3598 0.3904 -0.0991 0.044 Uiso 1 1 calc R
S5 S 0.34194(10) 0.80371(19) 0.13794(5) 0.0278(2) Uani 1 1 d .
O50 O 0.2857(3) 0.6829(7) 0.07108(16) 0.0448(10) Uani 1 1 d .
C51 C 0.5112(6) 0.9280(12) 0.1095(3) 0.0513(15) Uani 1 1 d .
H51A H 0.5782 0.8136 0.0942 0.077 Uiso 1 1 calc R
H51B H 0.5593 1.0094 0.1476 0.077 Uiso 1 1 calc R
H51C H 0.4875 1.0280 0.0712 0.077 Uiso 1 1 calc R
C52 C 0.4229(6) 0.5950(9) 0.1942(3) 0.0407(10) Uani 1 1 d .
H52A H 0.3441 0.5039 0.2120 0.061 Uiso 1 1 calc R
H52B H 0.4783 0.6648 0.2327 0.061 Uiso 1 1 calc R
H52C H 0.4900 0.5037 0.1683 0.061 Uiso 1 1 calc R
P1 P 0.56975(10) -0.09308(15) -0.15676(5) 0.01843(17) Uani 1 1 d .
F1 F 0.5159(3) -0.1025(5) -0.07722(12) 0.0329(5) Uani 1 1 d .
F2 F 0.6254(3) -0.0814(4) -0.23562(13) 0.0330(5) Uani 1 1 d .
F3 F 0.5466(4) -0.3540(4) -0.16295(16) 0.0441(7) Uani 1 1 d .
F4 F 0.5913(3) 0.1687(4) -0.15049(15) 0.0390(6) Uani 1 1 d .
F5 F 0.7412(3) -0.1307(6) -0.12921(14) 0.0406(7) Uani 1 1 d .
F6 F 0.3992(3) -0.0508(6) -0.18436(18) 0.0463(8) Uani 1 1 d .

loop_
_atom_site_aniso_label
_atom_site_aniso_U_11
_atom_site_aniso_U_22
_atom_site_aniso_U_33
_atom_site_aniso_U_23
_atom_site_aniso_U_13
_atom_site_aniso_U_12
Rh1 0.01348(10) 0.02488(12) 0.01312(11) -0.00230(11) 0.00177(7) -0.00266(11)
S2 0.0206(4) 0.0229(4) 0.0161(4) 0.0006(3) 0.0018(3) -0.0004(3)
O20 0.0197(12) 0.0325(15) 0.0176(12) -0.0069(11) 0.0030(9) -0.0005(11)
C21 0.035(2) 0.0295(19) 0.0262(19) -0.0058(16) 0.0066(16) -0.0073(16)
C22 0.0295(19) 0.0295(18) 0.0181(17) 0.0011(14) 0.0072(14) -0.0015(15)
S3 0.0161(3) 0.0193(4) 0.0171(4) -0.0028(3) 0.0038(3) -0.0039(3)
O30 0.0249(13) 0.0440(17) 0.0235(13) -0.0133(12) 0.0131(11) -0.0137(12)
C31 0.044(2) 0.0191(17) 0.034(2) 0.0001(15) 0.0104(18) -0.0069(16)
C32 0.0175(16) 0.037(2) 0.031(2) -0.0018(17) -0.0038(14) 0.0002(15)
S4 0.0138(4) 0.0217(4) 0.0134(4) -0.0011(3) 0.0021(3) -0.0009(3)
O40 0.0228(12) 0.0264(13) 0.0180(11) -0.0054(10) 0.0001(9) -0.0048(10)
C41 0.035(2) 0.0267(18) 0.0264(18) 0.0016(15) 0.0076(16) -0.0028(15)
C42 0.0151(15) 0.042(2) 0.031(2) -0.0062(17) 0.0029(13) 0.0051(15)
S5 0.0225(4) 0.0415(5) 0.0194(4) -0.0057(4) 0.0011(3) -0.0110(4)
O50 0.0263(15) 0.089(3) 0.0193(14) -0.0192(16) 0.0058(11) -0.0311(17)
C51 0.034(2) 0.089(4) 0.031(2) -0.004(3) -0.0002(19) -0.040(3)
C52 0.036(2) 0.038(2) 0.048(3) -0.005(2) -0.0049(19) -0.0019(19)
P1 0.0214(4) 0.0159(4) 0.0183(4) 0.0001(3) 0.0042(3) -0.0001(3)
F1 0.0425(14) 0.0341(13) 0.0231(11) 0.0011(10) 0.0144(10) 0.0034(11)
F2 0.0436(15) 0.0361(12) 0.0198(12) 0.0023(10) 0.0072(10) 0.0028(12)
F3 0.071(2) 0.0175(11) 0.0447(16) -0.0040(11) 0.0138(14) -0.0088(12)
F4 0.0532(17) 0.0195(11) 0.0456(15) -0.0015(11) 0.0179(13) -0.0039(11)
F5 0.0257(12) 0.066(2) 0.0303(13) 0.0122(13) 0.0014(9) 0.0060(12)
F6 0.0219(12) 0.066(2) 0.0504(18) 0.0213(16) -0.0012(12) -0.0008(12)

loop_
_atom_type_symbol
_atom_type_description
_atom_type_scat_dispersion_real
_atom_type_scat_dispersion_imag
_atom_type_scat_source
C C 0.0033 0.0016 'International Tables Vol C Tables 4.2.6.8 and 6.1.1.4'
H H 0.0000 0.0000 'International Tables Vol C Tables 4.2.6.8 and 6.1.1.4'
O O 0.0106 0.0060 'International Tables Vol C Tables 4.2.6.8 and 6.1.1.4'
F F 0.0171 0.0103 'International Tables Vol C Tables 4.2.6.8 and 6.1.1.4'
P P 0.1023 0.0942 'International Tables Vol C Tables 4.2.6.8 and 6.1.1.4'
S S 0.1246 0.1234 'International Tables Vol C Tables 4.2.6.8 and 6.1.1.4'
Rh Rh -1.1178 0.9187 'International Tables Vol C Tables 4.2.6.8 and 6.1.1.4'

loop_
_geom_angle_atom_site_label_1
_geom_angle_atom_site_label_2
_geom_angle_atom_site_label_3
_geom_angle
O50 Rh1 O20 85.39(11)
O50 Rh1 S3 178.90(10)
O20 Rh1 S3 93.57(8)
O50 Rh1 S4 86.14(9)
O20 Rh1 S4 171.39(8)
S3 Rh1 S4 94.89(4)
O20 S2 C22 104.67(18)
O20 S2 C21 103.36(19)
C22 S2 C21 99.3(2)
S2 O20 Rh1 122.16(16)
S2 C21 H21A 109.5
S2 C21 H21B 109.5
H21A C21 H21B 109.5
S2 C21 H21C 109.5
H21A C21 H21C 109.5
H21B C21 H21C 109.5
S2 C22 H22A 109.5
S2 C22 H22B 109.5
H22A C22 H22B 109.5
S2 C22 H22C 109.5
H22A C22 H22C 109.5
H22B C22 H22C 109.5
O30 S3 C32 106.07(19)
O30 S3 C31 106.72(19)
C32 S3 C31 99.2(2)
O30 S3 Rh1 115.64(11)
C32 S3 Rh1 114.62(15)
C31 S3 Rh1 113.00(16)
S3 C31 H31A 109.5
S3 C31 H31B 109.5
H31A C31 H31B 109.5
S3 C31 H31C 109.5
H31A C31 H31C 109.5
H31B C31 H31C 109.5
S3 C32 H32A 109.5
S3 C32 H32B 109.5
H32A C32 H32B 109.5
S3 C32 H32C 109.5
H32A C32 H32C 109.5
H32B C32 H32C 109.5
O40 S4 C42 106.57(18)
O40 S4 C41 106.95(18)
C42 S4 C41 100.0(2)
O40 S4 Rh1 121.66(11)
C42 S4 Rh1 110.04(14)
C41 S4 Rh1 109.44(14)
S4 C41 H41A 109.5
S4 C41 H41B 109.5
H41A C41 H41B 109.5
S4 C41 H41C 109.5
H41A C41 H41C 109.5
H41B C41 H41C 109.5
S4 C42 H42A 109.5
S4 C42 H42B 109.5
H42A C42 H42B 109.5
S4 C42 H42C 109.5
H42A C42 H42C 109.5
H42B C42 H42C 109.5
O50 S5 C52 106.1(2)
O50 S5 C51 101.1(2)
C52 S5 C51 98.9(3)
S5 O50 Rh1 124.64(17)
S5 C51 H51A 109.5
S5 C51 H51B 109.5
H51A C51 H51B 109.5
S5 C51 H51C 109.5
H51A C51 H51C 109.5
H51B C51 H51C 109.5
S5 C52 H52A 109.5
S5 C52 H52B 109.5
H52A C52 H52B 109.5
S5 C52 H52C 109.5
H52A C52 H52C 109.5
H52B C52 H52C 109.5
F3 P1 F4 179.46(18)
F3 P1 F6 90.83(19)
F4 P1 F6 88.68(17)
F3 P1 F5 90.20(18)
F4 P1 F5 90.29(17)
F6 P1 F5 178.96(19)
F3 P1 F2 91.01(15)
F4 P1 F2 89.23(14)
F6 P1 F2 90.56(16)
F5 P1 F2 89.27(15)
F3 P1 F1 89.59(15)
F4 P1 F1 90.19(15)
F6 P1 F1 90.04(17)
F5 P1 F1 90.12(15)
F2 P1 F1 179.15(16)

loop_
_geom_bond_atom_site_label_1
_geom_bond_atom_site_label_2
_geom_bond_distance
Rh1 O50 2.099(3)
Rh1 O20 2.112(3)
Rh1 S3 2.1627(9)
Rh1 S4 2.1643(10)
S2 O20 1.539(3)
S2 C22 1.779(4)
S2 C21 1.790(4)
C21 H21A 0.9600
C21 H21B 0.9600
C21 H21C 0.9600
C22 H22A 0.9600
C22 H22B 0.9600
C22 H22C 0.9600
S3 O30 1.494(3)
S3 C32 1.774(4)
S3 C31 1.778(4)
C31 H31A 0.9600
C31 H31B 0.9600
C31 H31C 0.9600
C32 H32A 0.9600
C32 H32B 0.9600
C32 H32C 0.9600
S4 O40 1.486(3)
S4 C42 1.779(4)
S4 C41 1.785(4)
C41 H41A 0.9600
C41 H41B 0.9600
C41 H41C 0.9600
C42 H42A 0.9600
C42 H42B 0.9600
C42 H42C 0.9600
S5 O50 1.530(3)
S5 C52 1.778(5)
S5 C51 1.780(5)
C51 H51A 0.9600
C51 H51B 0.9600
C51 H51C 0.9600
C52 H52A 0.9600
C52 H52B 0.9600
C52 H52C 0.9600
P1 F3 1.581(3)
P1 F4 1.584(3)
P1 F6 1.598(3)
P1 F5 1.601(3)
P1 F2 1.604(3)
P1 F1 1.610(3)

loop_
_geom_torsion_atom_site_label_1
_geom_torsion_atom_site_label_2
_geom_torsion_atom_site_label_3
_geom_torsion_atom_site_label_4
_geom_torsion
C22 S2 O20 Rh1 128.2(2)
C21 S2 O20 Rh1 -128.3(2)
O50 Rh1 O20 S2 124.2(2)
S3 Rh1 O20 S2 -56.14(19)
S4 Rh1 O20 S2 134.5(5)
O50 Rh1 S3 O30 24(7)
O20 Rh1 S3 O30 5.83(18)
S4 Rh1 S3 O30 -175.75(16)
O50 Rh1 S3 C32 148(7)
O20 Rh1 S3 C32 129.73(18)
S4 Rh1 S3 C32 -51.85(16)
O50 Rh1 S3 C31 -99(7)
O20 Rh1 S3 C31 -117.56(19)
S4 Rh1 S3 C31 60.86(17)
O50 Rh1 S4 O40 168.27(19)
O20 Rh1 S4 O40 158.0(6)
S3 Rh1 S4 O40 -11.35(14)
O50 Rh1 S4 C42 42.7(2)
O20 Rh1 S4 C42 32.5(6)
S3 Rh1 S4 C42 -136.91(17)
O50 Rh1 S4 C41 -66.22(19)
O20 Rh1 S4 C41 -76.5(6)
S3 Rh1 S4 C41 114.17(16)
C52 S5 O50 Rh1 83.7(3)
C51 S5 O50 Rh1 -173.5(3)
O20 Rh1 O50 S5 -5.8(3)
S3 Rh1 O50 S5 -24(7)
S4 Rh1 O50 S5 175.7(3)
